data_2204245
loop_
_publ_author_name
'Shen-Lin Huang'
'Yu-Lin Zhu'
'Yuan-Jiang Pan'

_publ_section_title
;
 (<i>E</i>)-2-(4-Chlorobenzylidene)cyclooctanone
;
_journal_issue 9
_journal_name_full 'Acta Crystallographica Section E'
_journal_page_first o1504
_journal_page_last o1506
_journal_paper_doi 10.1107/S1600536804017994
_journal_volume 60
_journal_year 2004
_chemical_formula_iupac 'C15 H17 Cl O'
_chemical_formula_moiety 'C15 H17 Cl O'
_chemical_formula_sum 'C15 H17 Cl O'
_chemical_formula_weight 248.74
_chemical_melting_point .362E-305
_chemical_name_systematic
;
(E)-2-(4-Chlorobenzylidene)cyclooctanone
;
_space_group_IT_number 4
_symmetry_cell_setting monoclinic
_symmetry_space_group_name_Hall 'P 2yb'
_symmetry_space_group_name_H-M 'P 1 21 1'
_atom_sites_solution_hydrogens geom
_atom_sites_solution_primary direct
_atom_sites_solution_secondary difmap
_audit_creation_method SHELXL-97
_cell_angle_alpha 90.00
_cell_angle_beta 100.223(9)
_cell_angle_gamma 90.00
_cell_formula_units_Z 2
_cell_length_a 7.4740(10)
_cell_length_b 10.5450(10)
_cell_length_c 8.5680(10)
_cell_measurement_reflns_used 34
_cell_measurement_temperature 288(2)
_cell_measurement_theta_max 15.16
_cell_measurement_theta_min 2.76
_cell_volume 664.55(14)
_computing_cell_refinement XSCANS
_computing_data_collection 'XSCANS (Siemens, 1994)'
_computing_data_reduction 'SHELXTL (Siemens, 1991)'
_computing_molecular_graphics SHELXTL
_computing_publication_material SHELXTL
_computing_structure_refinement 'SHELXL97 (Sheldrick, 1997)'
_computing_structure_solution 'SHELXS97 (Sheldrick, 1997)'
_diffrn_ambient_temperature 288(2)
_diffrn_measured_fraction_theta_full 1.000
_diffrn_measured_fraction_theta_max 1.000
_diffrn_measurement_device_type 'Siemens P4'
_diffrn_measurement_method \w
_diffrn_radiation_monochromator graphite
_diffrn_radiation_source 'normal-focus sealed tube'
_diffrn_radiation_type MoK\a
_diffrn_radiation_wavelength 0.71073
_diffrn_reflns_av_R_equivalents 0.0156
_diffrn_reflns_av_sigmaI/netI 0.0384
_diffrn_reflns_limit_h_max 9
_diffrn_reflns_limit_h_min -9
_diffrn_reflns_limit_k_max 13
_diffrn_reflns_limit_k_min -13
_diffrn_reflns_limit_l_max 11
_diffrn_reflns_limit_l_min -11
_diffrn_reflns_number 3675
_diffrn_reflns_theta_full 27.70
_diffrn_reflns_theta_max 27.70
_diffrn_reflns_theta_min 2.42
_diffrn_standards_decay_% 3.5
_diffrn_standards_interval_count 97
_diffrn_standards_number 3
_exptl_absorpt_coefficient_mu 0.269
_exptl_absorpt_correction_T_max 0.898
_exptl_absorpt_correction_T_min 0.858
_exptl_absorpt_correction_type multi-scan
_exptl_absorpt_process_details '(SHELXTL; Siemens, 1991)'
_exptl_crystal_colour colorless
_exptl_crystal_density_diffrn 1.243
_exptl_crystal_density_method 'not measured'
_exptl_crystal_description block
_exptl_crystal_F_000 264
_exptl_crystal_size_max 0.48
_exptl_crystal_size_mid 0.40
_exptl_crystal_size_min 0.38
_refine_diff_density_max 0.141
_refine_diff_density_min -0.112
_refine_ls_abs_structure_details '1473 Friedel pairs (Flack, 1983)'
_refine_ls_abs_structure_Flack -0.01(6)
_refine_ls_extinction_coef 0.056(4)
_refine_ls_extinction_expression Fc^*^=kFc[1+0.001xFc^2^\l^3^/sin(2\q)]^-1/4^
_refine_ls_extinction_method SHELXL
_refine_ls_goodness_of_fit_ref 0.962
_refine_ls_hydrogen_treatment constr
_refine_ls_matrix_type full
_refine_ls_number_parameters 155
_refine_ls_number_reflns 3115
_refine_ls_number_restraints 1
_refine_ls_restrained_S_all 0.961
_refine_ls_R_factor_all 0.0508
_refine_ls_R_factor_gt 0.0356
_refine_ls_shift/su_max 0.000
_refine_ls_shift/su_mean 0.000
_refine_ls_structure_factor_coef Fsqd
_refine_ls_weighting_details 'calc w = 1/[\s^2^(Fo^2^)+(0.0378P)^2^] where P = (Fo^2^+2Fc^2^)/3'
_refine_ls_weighting_scheme calc
_refine_ls_wR_factor_gt 0.0755
_refine_ls_wR_factor_ref 0.0790
_reflns_number_gt 2310
_reflns_number_total 3115
_reflns_threshold_expression I>2\s(I)
_cod_data_source_file wn6265.cif
_cod_data_source_block I
_cod_depositor_comments
;
The following automatic conversions were performed:
'_symmetry_cell_setting' value 'Monoclinic' changed to 'monoclinic'
according to '/home/saulius/struct/CIF-dictionaries/cif_core.dic'
dictionary named 'cif_core.dic' version 2.4.1 from 2010-06-29.

Automatic conversion script
Id: cif_fix_enum 1527 2010-12-29 10:47:43Z saulius 

The following automatic conversions were performed:

'_symmetry_cell_setting' value 'Monoclinic' changed to 'monoclinic'
according to /home/saulius/struct/CIF-dictionaries/cif_core.dic
dictionary named 'cif_core.dic' version 2.4.1 from 2010-06-29.

Automatic conversion script
Id: cif_fix_values 1715 2011-07-08 13:25:40Z adriana 
;
_cod_original_cell_volume 664.60(10)
_cod_original_sg_symbol_H-M 'P 21'
_cod_database_code 2204245
_cod_database_fobs_code 2204245

loop_
_symmetry_equiv_pos_as_xyz
'x, y, z'
'-x, y+1/2, -z'

loop_
_atom_site_label
_atom_site_fract_x
_atom_site_fract_y
_atom_site_fract_z
_atom_site_U_iso_or_equiv
_atom_site_adp_type
_atom_site_calc_flag
_atom_site_refinement_flags
_atom_site_occupancy
_atom_site_type_symbol
Cl 0.31690(7) 0.65545(6) 1.17777(6) 0.06703(19) Uani d . 1 Cl
O 1.14291(19) 0.38191(16) 0.66331(17) 0.0743(5) Uani d . 1 O
C1 1.0234(3) 0.4371(2) 0.5745(2) 0.0502(5) Uani d . 1 C
C2 1.0529(3) 0.4676(2) 0.4086(2) 0.0567(5) Uani d . 1 C
H2A 0.9735 0.5370 0.3669 0.068 Uiso calc R 1 H
H2B 1.1774 0.4956 0.4133 0.068 Uiso calc R 1 H
C3 1.0170(3) 0.3563(3) 0.2968(3) 0.0674(6) Uani d . 1 C
H3A 1.0842 0.2839 0.3466 0.081 Uiso calc R 1 H
H3B 1.0654 0.3762 0.2018 0.081 Uiso calc R 1 H
C4 0.8190(3) 0.3175(2) 0.2473(3) 0.0703(7) Uani d . 1 C
H4A 0.8127 0.2499 0.1697 0.084 Uiso calc R 1 H
H4B 0.7520 0.3891 0.1953 0.084 Uiso calc R 1 H
C5 0.7242(3) 0.2727(2) 0.3813(3) 0.0724(7) Uani d . 1 C
H5A 0.6553 0.1968 0.3462 0.087 Uiso calc R 1 H
H5B 0.8167 0.2492 0.4709 0.087 Uiso calc R 1 H
C6 0.5963(3) 0.3678(3) 0.4385(2) 0.0655(6) Uani d . 1 C
H6A 0.5410 0.3274 0.5199 0.079 Uiso calc R 1 H
H6B 0.4996 0.3874 0.3505 0.079 Uiso calc R 1 H
C7 0.6829(3) 0.4929(2) 0.5055(2) 0.0536(5) Uani d . 1 C
H7A 0.7123 0.5432 0.4187 0.064 Uiso calc R 1 H
H7B 0.5943 0.5400 0.5525 0.064 Uiso calc R 1 H
C8 0.8519(2) 0.47659(18) 0.6278(2) 0.0426(4) Uani d . 1 C
C9 0.8657(2) 0.50057(19) 0.7830(2) 0.0472(5) Uani d . 1 C
H9 0.9815 0.4899 0.8425 0.057 Uiso calc R 1 H
C10 0.7261(2) 0.54116(17) 0.87409(19) 0.0416(4) Uani d . 1 C
C11 0.5519(2) 0.4895(2) 0.8489(2) 0.0465(4) Uani d . 1 C
H11 0.5190 0.4308 0.7679 0.056 Uiso calc R 1 H
C12 0.4270(3) 0.52420(19) 0.9427(2) 0.0486(5) Uani d . 1 C
H12 0.3115 0.4883 0.9262 0.058 Uiso calc R 1 H
C13 0.4759(3) 0.61224(18) 1.0603(2) 0.0455(5) Uani d . 1 C
C14 0.6459(3) 0.6660(2) 1.0892(2) 0.0500(4) Uani d . 1 C
H14 0.6767 0.7259 1.1692 0.060 Uiso calc R 1 H
C15 0.7705(2) 0.62858(18) 0.9957(2) 0.0483(5) Uani d . 1 C
H15 0.8869 0.6631 1.0152 0.058 Uiso calc R 1 H

loop_
_atom_site_aniso_label
_atom_site_aniso_U_11
_atom_site_aniso_U_22
_atom_site_aniso_U_33
_atom_site_aniso_U_12
_atom_site_aniso_U_13
_atom_site_aniso_U_23
Cl 0.0666(3) 0.0807(4) 0.0601(3) 0.0020(3) 0.0284(2) -0.0054(3)
O 0.0540(8) 0.1060(14) 0.0584(9) 0.0241(9) -0.0023(7) -0.0089(9)
C1 0.0475(11) 0.0552(12) 0.0460(10) -0.0015(10) 0.0030(9) -0.0089(9)
C2 0.0540(11) 0.0627(14) 0.0575(12) -0.0080(10) 0.0213(9) -0.0051(11)
C3 0.0759(15) 0.0748(15) 0.0552(13) 0.0030(13) 0.0217(11) -0.0133(12)
C4 0.0839(16) 0.0735(16) 0.0529(12) -0.0070(13) 0.0109(11) -0.0173(12)
C5 0.0849(17) 0.0661(15) 0.0643(13) -0.0249(14) 0.0083(12) -0.0109(12)
C6 0.0503(11) 0.0957(18) 0.0480(11) -0.0117(12) 0.0016(9) -0.0041(12)
C7 0.0493(11) 0.0683(14) 0.0427(10) 0.0102(11) 0.0065(9) 0.0089(10)
C8 0.0413(9) 0.0433(11) 0.0427(10) -0.0009(9) 0.0055(8) 0.0023(8)
C9 0.0386(9) 0.0555(12) 0.0451(10) 0.0001(9) 0.0014(8) -0.0006(9)
C10 0.0423(10) 0.0454(11) 0.0355(9) 0.0001(9) 0.0027(8) 0.0035(8)
C11 0.0464(10) 0.0513(11) 0.0399(9) -0.0032(9) 0.0027(8) -0.0057(9)
C12 0.0437(10) 0.0529(12) 0.0479(10) -0.0037(9) 0.0051(8) -0.0007(10)
C13 0.0479(10) 0.0505(12) 0.0390(9) 0.0063(9) 0.0105(8) 0.0064(8)
C14 0.0591(11) 0.0477(11) 0.0420(9) -0.0035(11) 0.0061(8) -0.0047(10)
C15 0.0429(10) 0.0563(14) 0.0445(9) -0.0101(9) 0.0041(8) 0.0007(9)

loop_
_atom_type_symbol
_atom_type_description
_atom_type_scat_dispersion_real
_atom_type_scat_dispersion_imag
_atom_type_scat_source
C C 0.0033 0.0016 'International Tables Vol C Tables 4.2.6.8 and 6.1.1.4'
H H 0.0000 0.0000 'International Tables Vol C Tables 4.2.6.8 and 6.1.1.4'
O O 0.0106 0.0060 'International Tables Vol C Tables 4.2.6.8 and 6.1.1.4'
Cl Cl 0.1484 0.1585 'International Tables Vol C Tables 4.2.6.8 and 6.1.1.4'

loop_
_geom_angle_atom_site_label_1
_geom_angle_atom_site_label_2
_geom_angle_atom_site_label_3
_geom_angle
_geom_angle_publ_flag
O C1 C8 121.19(18) y
O C1 C2 118.48(18) y
C8 C1 C2 120.32(17) ?
C3 C2 C1 113.11(18) ?
C3 C2 H2A 109.0 ?
C1 C2 H2A 109.0 ?
C3 C2 H2B 109.0 ?
C1 C2 H2B 109.0 ?
H2A C2 H2B 107.8 ?
C2 C3 C4 116.18(18) ?
C2 C3 H3A 108.2 ?
C4 C3 H3A 108.2 ?
C2 C3 H3B 108.2 ?
C4 C3 H3B 108.2 ?
H3A C3 H3B 107.4 ?
C3 C4 C5 115.57(18) ?
C3 C4 H4A 108.4 ?
C5 C4 H4A 108.4 ?
C3 C4 H4B 108.4 ?
C5 C4 H4B 108.4 ?
H4A C4 H4B 107.4 ?
C6 C5 C4 116.1(2) ?
C6 C5 H5A 108.3 ?
C4 C5 H5A 108.3 ?
C6 C5 H5B 108.3 ?
C4 C5 H5B 108.3 ?
H5A C5 H5B 107.4 ?
C5 C6 C7 116.01(16) ?
C5 C6 H6A 108.3 ?
C7 C6 H6A 108.3 ?
C5 C6 H6B 108.3 ?
C7 C6 H6B 108.3 ?
H6A C6 H6B 107.4 ?
C8 C7 C6 114.15(18) ?
C8 C7 H7A 108.7 ?
C6 C7 H7A 108.7 ?
C8 C7 H7B 108.7 ?
C6 C7 H7B 108.7 ?
H7A C7 H7B 107.6 ?
C9 C8 C1 115.92(15) ?
C9 C8 C7 125.33(17) ?
C1 C8 C7 118.67(16) ?
C8 C9 C10 130.09(16) ?
C8 C9 H9 115.0 ?
C10 C9 H9 115.0 ?
C15 C10 C11 118.01(16) ?
C15 C10 C9 119.56(16) ?
C11 C10 C9 122.33(17) ?
C12 C11 C10 120.97(18) ?
C12 C11 H11 119.5 ?
C10 C11 H11 119.5 ?
C13 C12 C11 119.06(18) ?
C13 C12 H12 120.5 ?
C11 C12 H12 120.5 ?
C12 C13 C14 122.02(18) ?
C12 C13 Cl 118.64(16) ?
C14 C13 Cl 119.34(15) ?
C13 C14 C15 118.17(18) ?
C13 C14 H14 120.9 ?
C15 C14 H14 120.9 ?
C10 C15 C14 121.75(17) ?
C10 C15 H15 119.1 ?
C14 C15 H15 119.1 ?

loop_
_geom_bond_atom_site_label_1
_geom_bond_atom_site_label_2
_geom_bond_distance
_geom_bond_publ_flag
Cl C13 1.7489(18) y
O C1 1.214(2) y
C1 C8 1.494(3) y
C1 C2 1.512(3) ?
C2 C3 1.508(3) ?
C2 H2A 0.9700 ?
C2 H2B 0.9700 ?
C3 C4 1.522(3) ?
C3 H3A 0.9700 ?
C3 H3B 0.9700 ?
C4 C5 1.527(3) ?
C4 H4A 0.9700 ?
C4 H4B 0.9700 ?
C5 C6 1.525(3) ?
C5 H5A 0.9700 ?
C5 H5B 0.9700 ?
C6 C7 1.536(3) ?
C6 H6A 0.9700 ?
C6 H6B 0.9700 ?
C7 C8 1.501(2) ?
C7 H7A 0.9700 ?
C7 H7B 0.9700 ?
C8 C9 1.339(2) y
C9 C10 1.474(2) y
C9 H9 0.9300 ?
C10 C15 1.387(2) ?
C10 C11 1.392(3) ?
C11 C12 1.385(3) ?
C11 H11 0.9300 ?
C12 C13 1.371(3) ?
C12 H12 0.9300 ?
C13 C14 1.373(3) ?
C14 C15 1.389(2) ?
C14 H14 0.9300 ?
C15 H15 0.9300 ?

loop_
_geom_hbond_atom_site_label_D
_geom_hbond_atom_site_label_H
_geom_hbond_atom_site_label_A
_geom_hbond_site_symmetry_A
_geom_hbond_distance_DH
_geom_hbond_distance_HA
_geom_hbond_distance_DA
_geom_hbond_angle_DHA
_geom_hbond_publ_flag
C14 H14 O 2_757 0.93 2.43 3.314(3) 159 y
C4 H4B Cg 1_554 0.97 2.87 3.806(8) 164 y
C5 H5A Cg 2_646 0.97 3.27 4.065000 141 y

loop_
_geom_torsion_atom_site_label_1
_geom_torsion_atom_site_label_2
_geom_torsion_atom_site_label_3
_geom_torsion_atom_site_label_4
_geom_torsion
_geom_torsion_publ_flag
O C1 C2 C3 80.4(2) ?
C8 C1 C2 C3 -100.7(2) y
C1 C2 C3 C4 71.2(3) y
C2 C3 C4 C5 -62.5(3) y
C3 C4 C5 C6 102.7(3) y
C4 C5 C6 C7 -60.5(3) y
C5 C6 C7 C8 -49.9(3) y
O C1 C8 C9 28.5(3) ?
C2 C1 C8 C9 -150.33(18) ?
O C1 C8 C7 -154.6(2) ?
C2 C1 C8 C7 26.5(3) y
C6 C7 C8 C9 -109.6(2) ?
C6 C7 C8 C1 73.9(2) y
C1 C8 C9 C10 179.84(19) ?
C7 C8 C9 C10 3.2(3) ?
C8 C9 C10 C15 -141.3(2) ?
C8 C9 C10 C11 42.4(3) ?
C15 C10 C11 C12 -0.1(3) ?
C9 C10 C11 C12 176.17(17) ?
C10 C11 C12 C13 1.0(3) ?
C11 C12 C13 C14 -0.8(3) ?
C11 C12 C13 Cl 179.92(15) ?
C12 C13 C14 C15 -0.2(3) ?
Cl C13 C14 C15 179.03(14) ?
C11 C10 C15 C14 -1.0(3) ?
C9 C10 C15 C14 -177.36(18) ?
C13 C14 C15 C10 1.1(3) ?

loop_
_cod_related_entry_id
_cod_related_entry_database
_cod_related_entry_code
1 ChemSpider 30654763
